data_1559379
loop_
_publ_author_name
'Antonio, Alexandra M.'
'Korman, Kyle J.'
'Yap, Glenn'
'Bloch, Eric D.'

_publ_section_title
;
 Porous metal-organic alloys based on soluble coordination cages
;
_journal_name_full 'Chemical Science'
_journal_paper_doi 10.1039/D0SC04941G
_journal_year 2020
_chemical_formula_moiety
; 
C264 H184 Cu24 N4 O144, 8[C6H13], 8[C5H11], 4[C4H9], 20[C3H7N] 
;
_chemical_formula_sum 'C428 H552 Cu24 N24 O144'
_chemical_formula_weight 9861.86
_space_group_crystal_system monoclinic
_space_group_IT_number 12
_space_group_name_Hall '-C 2y'
_space_group_name_H-M_alt 'C 1 2/m 1'
_atom_sites_solution_hydrogens geom
_atom_sites_solution_primary iterative
_atom_sites_solution_secondary difmap
_audit_creation_method SHELXL-2018/3
_audit_update_record
;
2020-07-23 deposited with the CCDC.	2020-10-19 downloaded from the CCDC.
;
_cell_angle_alpha 90
_cell_angle_beta 113.073(2)
_cell_angle_gamma 90
_cell_formula_units_Z 2
_cell_length_a 34.0993(15)
_cell_length_b 34.2455(15)
_cell_length_c 23.9647(11)
_cell_measurement_reflns_used 9878
_cell_measurement_temperature 150(2)
_cell_measurement_theta_max 50.42
_cell_measurement_theta_min 2.74
_cell_volume 25746(2)
_computing_cell_refinement 'Bruker SAINT'
_computing_data_collection 'Bruker APEX2'
_computing_data_reduction 'Bruker SAINT'
_computing_molecular_graphics 'Bruker SHELXTL'
_computing_publication_material 'Bruker SHELXTL'
_computing_structure_refinement 'SHELXL-2018/3 (Sheldrick, 2018)'
_computing_structure_solution 'SHELXS-97 (Sheldrick 2008)'
_diffrn_ambient_temperature 150(2)
_diffrn_detector_area_resol_mean 8.33
_diffrn_measured_fraction_theta_full 0.992
_diffrn_measured_fraction_theta_max 0.992
_diffrn_measurement_device_type 'Bruker AXS APEX diffractometer'
_diffrn_measurement_method '\f and \w scans'
_diffrn_radiation_type CuK\a
_diffrn_radiation_wavelength 1.54178
_diffrn_reflns_av_R_equivalents 0.0753
_diffrn_reflns_av_unetI/netI 0.0498
_diffrn_reflns_Laue_measured_fraction_full 0.992
_diffrn_reflns_Laue_measured_fraction_max 0.992
_diffrn_reflns_limit_h_max 34
_diffrn_reflns_limit_h_min -34
_diffrn_reflns_limit_k_max 34
_diffrn_reflns_limit_k_min -34
_diffrn_reflns_limit_l_max 23
_diffrn_reflns_limit_l_min -24
_diffrn_reflns_number 84550
_diffrn_reflns_point_group_measured_fraction_full 0.992
_diffrn_reflns_point_group_measured_fraction_max 0.992
_diffrn_reflns_theta_full 50.576
_diffrn_reflns_theta_max 50.576
_diffrn_reflns_theta_min 2.004
_exptl_absorpt_coefficient_mu 1.694
_exptl_absorpt_correction_T_max 0.7500
_exptl_absorpt_correction_T_min 0.6057
_exptl_absorpt_correction_type multi-scan
_exptl_absorpt_process_details
; 
PROBLEM: The value of sine(theta_max)/wavelength is less than 0.550 
RESPONSE: As in similar MOFs, this compound consistently deposits 
as weakly diffracting crystals. 
;
_exptl_crystal_colour blue
_exptl_crystal_density_diffrn 1.272
_exptl_crystal_description Block
_exptl_crystal_F_000 10272
_exptl_crystal_size_max 0.172
_exptl_crystal_size_mid 0.163
_exptl_crystal_size_min 0.147
_refine_diff_density_max 1.472
_refine_diff_density_min -0.471
_refine_diff_density_rms 0.088
_refine_ls_extinction_method none
_refine_ls_goodness_of_fit_ref 1.033
_refine_ls_hydrogen_treatment constr
_refine_ls_matrix_type full
_refine_ls_number_parameters 994
_refine_ls_number_reflns 13747
_refine_ls_number_restraints 1677
_refine_ls_restrained_S_all 1.002
_refine_ls_R_factor_all 0.1244
_refine_ls_R_factor_gt 0.0870
_refine_ls_shift/su_max 0.000
_refine_ls_shift/su_mean 0.000
_refine_ls_structure_factor_coef Fsqd
_refine_ls_weighting_details 'w=1/[\s^2^(Fo^2^)+(0.1658P)^2^+169.2353P] where P=(Fo^2^+2Fc^2^)/3'
_refine_ls_weighting_scheme calc
_refine_ls_wR_factor_gt 0.2348
_refine_ls_wR_factor_ref 0.2950
_reflns_Friedel_coverage 0.000
_reflns_number_gt 8542
_reflns_number_total 13747
_reflns_threshold_expression 'I > 2\s(I)'
_cod_data_source_file d0sc04941g2.cif
_cod_data_source_block eric340
_cod_original_sg_symbol_H-M 'C 2/m'
_cod_database_code 1559379
_shelx_shelxl_version_number 2018/3
_shelx_space_group_comment
; 
The symmetry employed for this shelxl refinement is uniquely defined 
by the following loop, which should always be used as a source of 
symmetry information in preference to the above space-group names. 
They are only intended as comments. 
;
_shelx_estimated_absorpt_t_min 0.759
_shelx_estimated_absorpt_t_max 0.789

loop_
_space_group_symop_operation_xyz
'x, y, z'
'-x, y, -z'
'x+1/2, y+1/2, z'
'-x+1/2, y+1/2, -z'
'-x, -y, -z'
'x, -y, z'
'-x+1/2, -y+1/2, -z'
'x+1/2, -y+1/2, z'

loop_
_atom_site_label
_atom_site_type_symbol
_atom_site_fract_x
_atom_site_fract_y
_atom_site_fract_z
_atom_site_U_iso_or_equiv
_atom_site_adp_type
_atom_site_occupancy
_atom_site_site_symmetry_order
_atom_site_calc_flag
_atom_site_refinement_flags_posn
_atom_site_refinement_flags_adp
_atom_site_refinement_flags_occupancy
_atom_site_disorder_assembly
_atom_site_disorder_group
Cu1 Cu 0.53791(6) 0.500000 0.19836(8) 0.0637(5) Uani 1 2 d S TU P . .
Cu2 Cu 0.55224(6) 0.500000 0.09882(8) 0.0601(5) Uani 1 2 d S TU P . .
Cu3 Cu 0.38899(4) 0.33415(4) 0.24835(7) 0.0750(5) Uani 1 1 d . U . . .
Cu4 Cu 0.35339(5) 0.28040(4) 0.16427(6) 0.0754(5) Uani 1 1 d . U . . .
Cu5 Cu 0.24704(7) 0.500000 0.31226(11) 0.0832(6) Uani 1 2 d S TU P . .
Cu6 Cu 0.16340(7) 0.500000 0.25159(11) 0.0881(7) Uani 1 2 d S TU P . .
Cu7 Cu 0.35776(5) 0.33149(4) 0.55690(6) 0.0766(5) Uani 1 1 d . U . . .
Cu8 Cu 0.31026(5) 0.27724(4) 0.57834(6) 0.0764(5) Uani 1 1 d . U . . .
O1 O 0.5265(4) 0.500000 0.2803(5) 0.138(5) Uani 1 2 d S T P . .
O3 O 0.4165(4) 0.3772(3) 0.3189(5) 0.174(5) Uani 1 1 d . . . . .
O4 O 0.3222(3) 0.2386(2) 0.0920(4) 0.116(3) Uani 1 1 d . . . . .
O5 O 0.3148(4) 0.500000 0.3592(7) 0.189(8) Uani 1 2 d S T P . .
O6 O 0.0950(4) 0.500000 0.2009(6) 0.131(4) Uani 1 2 d S T P . .
O7 O 0.3948(4) 0.3756(3) 0.5364(7) 0.178(5) Uani 1 1 d . . . . .
O1_1 O 0.4960(2) 0.45950(18) 0.1573(3) 0.0802(18) Uani 1 1 d . U . . .
O2_1 O 0.5083(2) 0.45984(17) 0.0725(3) 0.0729(17) Uani 1 1 d . U . . .
O3_1 O 0.4025(2) 0.36040(18) 0.1862(3) 0.0803(18) Uani 1 1 d . U . . .
O4_1 O 0.3727(2) 0.3142(2) 0.1142(3) 0.0844(19) Uani 1 1 d . U . . .
O5_1 O 0.4142(2) 0.3503(2) -0.0539(3) 0.0844(19) Uani 1 1 d . U . . .
C1_1 C 0.4921(3) 0.4471(2) 0.1074(4) 0.058(2) Uani 1 1 d D U . . .
C2_1 C 0.4399(3) 0.3977(2) 0.1163(4) 0.063(2) Uani 1 1 d . U . . .
H2_1 H 0.445355 0.408075 0.155425 0.075 Uiso 1 1 calc R U . . .
C3_1 C 0.4590(3) 0.4141(2) 0.0806(4) 0.063(2) Uani 1 1 d D U . . .
C4_1 C 0.4500(3) 0.3995(2) 0.0223(4) 0.059(2) Uani 1 1 d . U . . .
H4_1 H 0.462449 0.411399 -0.002624 0.070 Uiso 1 1 calc R U . . .
C5_1 C 0.4234(3) 0.3681(3) 0.0010(4) 0.068(2) Uani 1 1 d . U . . .
C6_1 C 0.4043(3) 0.3512(3) 0.0381(4) 0.071(2) Uani 1 1 d . U . . .
H6_1 H 0.385587 0.329574 0.023397 0.085 Uiso 1 1 calc R U . . .
C7_1 C 0.4125(3) 0.3656(3) 0.0948(4) 0.070(2) Uani 1 1 d D U . . .
C8_1 C 0.3953(3) 0.3440(3) 0.1367(4) 0.068(2) Uani 1 1 d D U . . .
C9_1 C 0.4411(4) 0.3596(3) -0.0858(5) 0.097(3) Uani 1 1 d D U . . .
H9A_1 H 0.471414 0.356787 -0.058001 0.117 Uiso 1 1 calc R U . . .
H9B_1 H 0.436353 0.387099 -0.099696 0.117 Uiso 1 1 calc R U . . .
C10_1 C 0.4314(5) 0.3325(3) -0.1406(6) 0.121(4) Uani 1 1 d D U . . .
H10A_1 H 0.400334 0.332256 -0.164918 0.146 Uiso 1 1 calc R U . . .
H10B_1 H 0.445607 0.342766 -0.166639 0.146 Uiso 1 1 calc R U . . .
C11_1 C 0.4467(5) 0.2910(4) -0.1212(8) 0.155(5) Uani 1 1 d D U . . .
H11A_1 H 0.433243 0.273094 -0.155868 0.186 Uiso 1 1 calc R U . . .
H11B_1 H 0.437870 0.282918 -0.088215 0.186 Uiso 1 1 calc R U . . .
C12_1 C 0.4957(6) 0.2880(6) -0.0989(11) 0.203(7) Uani 1 1 d D U . . .
H12A_1 H 0.505158 0.298640 -0.130047 0.244 Uiso 1 1 calc R U . . .
H12B_1 H 0.509493 0.303386 -0.061221 0.244 Uiso 1 1 calc R U . . .
C13_1 C 0.5083(7) 0.2455(6) -0.0871(12) 0.223(8) Uani 1 1 d D U . . .
H13A_1 H 0.494841 0.233290 -0.061559 0.268 Uiso 1 1 calc R U . . .
H13B_1 H 0.499698 0.230806 -0.125656 0.268 Uiso 1 1 calc R U . . .
C14_1 C 0.5555(7) 0.2459(8) -0.0549(12) 0.237(10) Uani 1 1 d D U . . .
H14A_1 H 0.566083 0.219112 -0.045680 0.356 Uiso 1 1 calc R U . . .
H14B_1 H 0.568234 0.258290 -0.080774 0.356 Uiso 1 1 calc R U . . .
H14C_1 H 0.563408 0.260758 -0.017080 0.356 Uiso 1 1 calc R U . . .
O1_2 O 0.3320(2) 0.35760(19) 0.2162(3) 0.0845(19) Uani 1 1 d . U . . .
O2_2 O 0.3011(2) 0.3127(2) 0.1437(3) 0.0857(19) Uani 1 1 d . U . . .
O3_2 O 0.2465(2) 0.4597(2) 0.2544(4) 0.095(2) Uani 1 1 d . U . . .
O4_2 O 0.1748(2) 0.4601(2) 0.2019(4) 0.104(2) Uani 1 1 d . U . . .
O5_2 O 0.1523(4) 0.3626(4) 0.0368(8) 0.233(7) Uani 1 1 d . U . . .
C1_2 C 0.3019(3) 0.3426(3) 0.1757(5) 0.083(3) Uani 1 1 d D U . . .
C2_2 C 0.2554(4) 0.3950(3) 0.1898(5) 0.088(3) Uani 1 1 d . U . . .
H2_2 H 0.279658 0.403441 0.223783 0.106 Uiso 1 1 calc R U . . .
C3_2 C 0.2590(3) 0.3640(3) 0.1551(5) 0.092(3) Uani 1 1 d D U . . .
C4_2 C 0.2251(4) 0.3522(4) 0.1055(7) 0.128(4) Uani 1 1 d . U . . .
H4_2 H 0.227900 0.330735 0.082212 0.153 Uiso 1 1 calc R U . . .
C5_2 C 0.1853(5) 0.3719(5) 0.0883(9) 0.160(5) Uani 1 1 d . U . . .
C6_2 C 0.1817(4) 0.4023(4) 0.1253(8) 0.135(5) Uani 1 1 d . U . . .
H6_2 H 0.155031 0.414791 0.115770 0.162 Uiso 1 1 calc R U . . .
C7_2 C 0.2162(4) 0.4140(3) 0.1749(6) 0.096(3) Uani 1 1 d D U . . .
C8_2 C 0.2127(4) 0.4468(3) 0.2159(5) 0.083(3) Uani 1 1 d D U . . .
C9_2 C 0.1555(11) 0.3436(12) -0.0200(19) 0.359(17) Uani 1 1 d . U . . .
O1_3 O 0.3716(2) 0.2998(2) 0.2994(3) 0.0859(19) Uani 1 1 d . U . . .
O2_3 O 0.3407(2) 0.25381(19) 0.2284(3) 0.0799(18) Uani 1 1 d . U . . .
O3_3 O 0.3527(2) 0.2982(2) 0.4884(3) 0.089(2) Uani 1 1 d . U . . .
O4_3 O 0.3146(2) 0.25148(18) 0.5084(3) 0.0774(17) Uani 1 1 d . U . . .
O5_3 O 0.2921(3) 0.1539(2) 0.3377(4) 0.107(2) Uani 1 1 d . U . . .
C1_3 C 0.3498(3) 0.2696(3) 0.2787(4) 0.069(2) Uani 1 1 d D U . . .
C2_3 C 0.3424(3) 0.2643(3) 0.3780(5) 0.073(3) Uani 1 1 d . U . . .
H2_3 H 0.355853 0.289149 0.387660 0.088 Uiso 1 1 calc R U . . .
C3_3 C 0.3373(3) 0.2467(3) 0.3240(4) 0.071(2) Uani 1 1 d D U . . .
C4_3 C 0.3196(3) 0.2098(3) 0.3116(4) 0.075(3) Uani 1 1 d . U . . .
H4_3 H 0.316496 0.197423 0.274580 0.090 Uiso 1 1 calc R U . . .
C5_3 C 0.3065(3) 0.1904(3) 0.3515(5) 0.079(3) Uani 1 1 d . U . . .
C6_3 C 0.3105(3) 0.2098(3) 0.4058(5) 0.080(3) Uani 1 1 d . U . . .
H6_3 H 0.300763 0.197148 0.433265 0.096 Uiso 1 1 calc R U . . .
C7_3 C 0.3280(3) 0.2462(3) 0.4195(4) 0.073(2) Uani 1 1 d D U . . .
C8_3 C 0.3314(3) 0.2683(3) 0.4769(4) 0.067(2) Uani 1 1 d D U . . .
C9_3 C 0.2861(5) 0.1296(3) 0.3823(7) 0.124(4) Uani 1 1 d . U . . .
H9A_3 H 0.259460 0.136788 0.387062 0.148 Uiso 1 1 calc R U . . .
H9B_3 H 0.310248 0.132747 0.422014 0.148 Uiso 1 1 calc R U . . .
C10_3 C 0.2837(9) 0.0870(6) 0.3602(11) 0.235(10) Uani 1 1 d . U . . .
O1_4 O 0.2360(2) 0.45988(18) 0.3617(3) 0.0877(19) Uani 1 1 d . U . . .
O2_4 O 0.1642(2) 0.4596(2) 0.3090(4) 0.095(2) Uani 1 1 d . U . . .
O3_4 O 0.3037(2) 0.35546(19) 0.5069(3) 0.0858(19) Uani 1 1 d . U . . .
O4_4 O 0.2627(2) 0.3090(2) 0.5246(3) 0.0868(19) Uani 1 1 d . U . . .
O5_4 O 0.1113(2) 0.3560(2) 0.4063(5) 0.120(3) Uani 1 1 d . U . . .
C1_4 C 0.1986(4) 0.4468(2) 0.3487(5) 0.076(3) Uani 1 1 d D U . . .
C2_4 C 0.2321(3) 0.3944(3) 0.4284(5) 0.077(3) Uani 1 1 d . U . . .
H2_4 H 0.259410 0.404347 0.434301 0.092 Uiso 1 1 calc R U . . .
C3_4 C 0.1952(3) 0.4133(3) 0.3887(5) 0.078(3) Uani 1 1 d D U . . .
C4_4 C 0.1554(4) 0.3995(3) 0.3811(6) 0.091(3) Uani 1 1 d . U . . .
H4_4 H 0.130429 0.412077 0.353823 0.109 Uiso 1 1 calc R U . . .
C5_4 C 0.1519(4) 0.3659(3) 0.4147(6) 0.090(3) Uani 1 1 d . U . . .
C6_4 C 0.1881(3) 0.3466(3) 0.4510(5) 0.075(3) Uani 1 1 d . U . . .
H6_4 H 0.185790 0.323213 0.470654 0.090 Uiso 1 1 calc R U . . .
C7_4 C 0.2283(3) 0.3608(3) 0.4593(4) 0.073(2) Uani 1 1 d D U . . .
C8_4 C 0.2683(3) 0.3390(3) 0.5000(4) 0.070(2) Uani 1 1 d D U . . .
C9_4 C 0.1065(4) 0.3267(4) 0.4439(8) 0.135(4) Uani 1 1 d . U . . .
H9A_4 H 0.124451 0.332675 0.486821 0.162 Uiso 1 1 calc R U . . .
H9B_4 H 0.115689 0.301283 0.433536 0.162 Uiso 1 1 calc R U . . .
C10_4 C 0.0604(5) 0.3247(5) 0.4352(10) 0.183(6) Uani 1 1 d . U . . .
H10A_4 H 0.043545 0.312327 0.395666 0.220 Uiso 1 1 calc R U . . .
H10B_4 H 0.049246 0.351432 0.434872 0.220 Uiso 1 1 calc R U . . .
C11_4 C 0.0554(9) 0.2993(9) 0.4900(19) 0.308(13) Uani 1 1 d . U . . .
O1_5 O 0.3538(2) 0.35587(18) 0.6275(3) 0.0822(19) Uani 1 1 d . U . . .
O2_5 O 0.3127(2) 0.3104(2) 0.6447(3) 0.096(2) Uani 1 1 d . U . . .
O3_5 O 0.4176(2) 0.45972(18) 0.7759(3) 0.0789(18) Uani 1 1 d . U . . .
O4_5 O 0.4057(2) 0.46010(19) 0.8608(3) 0.0848(19) Uani 1 1 d . U . . .
O5_5 O 0.2921(3) 0.3585(3) 0.8281(4) 0.142(3) Uani 1 1 d . U . . .
C1_5 C 0.3360(3) 0.3403(3) 0.6589(4) 0.074(3) Uani 1 1 d D U . . .
C2_5 C 0.3636(3) 0.3959(3) 0.7324(4) 0.075(3) Uani 1 1 d . U . . .
H2_5 H 0.379534 0.404344 0.709806 0.090 Uiso 1 1 calc R U . . .
C3_5 C 0.3364(3) 0.3643(3) 0.7125(4) 0.077(3) Uani 1 1 d D U . . .
C4_5 C 0.3131(4) 0.3523(4) 0.7453(5) 0.104(3) Uani 1 1 d . U . . .
H4_5 H 0.294668 0.330441 0.731637 0.124 Uiso 1 1 calc R U . . .
C5_5 C 0.3160(4) 0.3717(4) 0.7983(5) 0.103(3) Uani 1 1 d . U . . .
C6_5 C 0.3430(4) 0.4034(3) 0.8172(5) 0.089(3) Uani 1 1 d . U . . .
H6_5 H 0.345017 0.417352 0.852455 0.107 Uiso 1 1 calc R U . . .
C7_5 C 0.3677(3) 0.4154(3) 0.7848(4) 0.071(2) Uani 1 1 d D U . . .
C8_5 C 0.4012(3) 0.4475(2) 0.8109(4) 0.060(2) Uani 1 1 d D U . . .
C9_5 C 0.2916(6) 0.3784(6) 0.8786(9) 0.194(6) Uani 1 1 d . U . . .
H9A_5 H 0.278899 0.404570 0.866004 0.233 Uiso 1 1 calc R U . . .
H9B_5 H 0.321295 0.382045 0.908245 0.233 Uiso 1 1 calc R U . . .
C10_5 C 0.2677(10) 0.3576(9) 0.9075(16) 0.289(12) Uani 1 1 d . U . . .
O1_6 O 0.4062(2) 0.3000(2) 0.6112(3) 0.092(2) Uani 1 1 d . U . . .
O2_6 O 0.3651(2) 0.2556(2) 0.6296(3) 0.100(2) Uani 1 1 d . U . . .
O3_6 O 0.5596(2) 0.3030(2) 0.7314(3) 0.089(2) Uani 1 1 d . U . . .
O4_6 O 0.5898(2) 0.2566(2) 0.8025(3) 0.089(2) Uani 1 1 d . U . . .
O5_6 O 0.4702(4) 0.1644(4) 0.7790(6) 0.194(5) Uani 1 1 d . U . . .
C1_6 C 0.4000(3) 0.2715(3) 0.6376(4) 0.077(3) Uani 1 1 d D U . . .
C2_6 C 0.4807(4) 0.2687(3) 0.6990(5) 0.084(3) Uani 1 1 d . U . . .
H2_6 H 0.483518 0.292133 0.679814 0.100 Uiso 1 1 calc R U . . .
C3_6 C 0.4399(3) 0.2517(3) 0.6829(5) 0.091(3) Uani 1 1 d D U . . .
C4_6 C 0.4375(4) 0.2166(4) 0.7109(6) 0.113(4) Uani 1 1 d . U . . .
H4_6 H 0.410642 0.204446 0.701842 0.135 Uiso 1 1 calc R U . . .
C5_6 C 0.4742(5) 0.1997(4) 0.7517(7) 0.125(4) Uani 1 1 d . U . . .
C6_6 C 0.5138(4) 0.2176(4) 0.7681(6) 0.114(4) Uani 1 1 d . U . . .
H6_6 H 0.538631 0.205813 0.797277 0.136 Uiso 1 1 calc R U . . .
C7_6 C 0.5166(3) 0.2517(3) 0.7422(5) 0.084(3) Uani 1 1 d D U . . .
C8_6 C 0.5593(3) 0.2721(3) 0.7624(5) 0.073(2) Uani 1 1 d D U . . .
C10_6 C 0.4300(10) 0.1379(11) 0.7682(17) 0.337(16) Uani 1 1 d . U . . .
O1_7 O 0.2758(3) 0.2321(2) 0.6030(4) 0.101(2) Uani 1 1 d . U . . .
N1_7 N 0.2870(7) 0.1867(6) 0.6875(9) 0.235(7) Uani 1 1 d . U . . .
C1_7 C 0.2952(7) 0.2147(6) 0.6558(11) 0.201(7) Uani 1 1 d . U . . .
H1_7 H 0.322738 0.225459 0.677120 0.241 Uiso 1 1 calc R U . . .
C2_7 C 0.2455(7) 0.1721(5) 0.6665(9) 0.179(7) Uani 1 1 d . U . . .
H2A_7 H 0.243821 0.151626 0.693961 0.269 Uiso 1 1 calc R U . . .
H2B_7 H 0.225804 0.193296 0.665012 0.269 Uiso 1 1 calc R U . . .
H2C_7 H 0.237853 0.161252 0.625755 0.269 Uiso 1 1 calc R U . . .
C3_7 C 0.3184(10) 0.1584(9) 0.7406(13) 0.284(13) Uani 1 1 d . U . . .
H3A_7 H 0.301281 0.140761 0.754207 0.426 Uiso 1 1 calc R U . . .
H3B_7 H 0.336075 0.143087 0.724888 0.426 Uiso 1 1 calc R U . . .
H3C_7 H 0.336752 0.174340 0.774905 0.426 Uiso 1 1 calc R U . . .
O1_8 O 0.5659(3) 0.500000 0.0183(4) 0.068(2) Uani 1 2 d S T P . .

loop_
_atom_site_aniso_label
_atom_site_aniso_U_11
_atom_site_aniso_U_22
_atom_site_aniso_U_33
_atom_site_aniso_U_23
_atom_site_aniso_U_13
_atom_site_aniso_U_12
Cu1 0.0864(13) 0.0527(10) 0.0616(12) 0.000 0.0392(10) 0.000
Cu2 0.0785(12) 0.0501(10) 0.0589(11) 0.000 0.0346(10) 0.000
Cu3 0.0835(10) 0.0713(9) 0.0868(10) -0.0187(7) 0.0511(8) -0.0186(7)
Cu4 0.0860(10) 0.0687(9) 0.0862(10) -0.0130(7) 0.0495(9) -0.0175(7)
Cu5 0.0764(14) 0.0595(12) 0.1180(17) 0.000 0.0427(13) 0.000
Cu6 0.0778(14) 0.0685(13) 0.1216(18) 0.000 0.0428(14) 0.000
Cu7 0.0841(10) 0.0762(9) 0.0727(9) -0.0051(7) 0.0341(8) -0.0225(8)
Cu8 0.0856(10) 0.0742(9) 0.0743(10) -0.0069(7) 0.0365(8) -0.0209(7)
O1 0.115(9) 0.235(16) 0.087(8) 0.000 0.065(8) 0.000
O3 0.261(14) 0.109(7) 0.118(7) -0.046(6) 0.037(8) -0.022(8)
O4 0.144(7) 0.093(5) 0.127(7) -0.031(5) 0.070(6) -0.026(5)
O5 0.090(9) 0.32(2) 0.153(13) 0.000 0.050(9) 0.000
O6 0.104(9) 0.110(9) 0.153(11) 0.000 0.023(8) 0.000
O7 0.173(10) 0.103(7) 0.316(16) 0.020(8) 0.160(11) -0.028(6)
O1_1 0.113(5) 0.070(4) 0.083(5) -0.014(3) 0.066(4) -0.017(4)
O2_1 0.100(4) 0.070(4) 0.061(4) -0.001(3) 0.045(4) -0.017(3)
O3_1 0.101(5) 0.064(4) 0.091(5) -0.019(3) 0.053(4) -0.029(3)
O4_1 0.100(5) 0.082(4) 0.083(4) -0.019(4) 0.049(4) -0.028(4)
O5_1 0.100(5) 0.088(4) 0.067(4) -0.010(4) 0.036(4) -0.032(4)
C1_1 0.093(6) 0.035(4) 0.061(5) -0.004(4) 0.046(5) -0.005(4)
C2_1 0.087(6) 0.047(5) 0.066(5) -0.005(4) 0.042(5) -0.001(4)
C3_1 0.080(6) 0.053(5) 0.068(5) -0.001(4) 0.040(5) -0.003(4)
C4_1 0.073(5) 0.046(5) 0.067(5) 0.003(4) 0.037(5) 0.002(4)
C5_1 0.090(6) 0.057(5) 0.060(5) -0.002(4) 0.033(5) -0.013(5)
C6_1 0.082(6) 0.051(5) 0.078(6) -0.008(5) 0.029(5) -0.014(5)
C7_1 0.085(6) 0.057(5) 0.075(6) -0.007(5) 0.040(5) -0.007(5)
C8_1 0.080(6) 0.072(6) 0.074(6) -0.030(5) 0.053(5) -0.032(5)
C9_1 0.117(8) 0.088(7) 0.092(7) -0.005(6) 0.046(6) -0.021(6)
C10_1 0.149(10) 0.077(7) 0.123(9) -0.024(7) 0.038(8) -0.013(7)
C11_1 0.166(11) 0.138(10) 0.169(11) -0.045(9) 0.073(10) -0.037(10)
C12_1 0.190(13) 0.180(13) 0.218(14) -0.040(13) 0.055(13) -0.035(13)
C13_1 0.220(16) 0.207(15) 0.242(17) -0.036(16) 0.090(15) -0.025(16)
C14_1 0.195(19) 0.23(2) 0.30(3) -0.03(2) 0.12(2) -0.027(18)
O1_2 0.090(5) 0.069(4) 0.112(5) -0.022(4) 0.058(4) -0.009(4)
O2_2 0.081(4) 0.078(4) 0.109(5) -0.017(4) 0.048(4) -0.005(3)
O3_2 0.074(5) 0.081(5) 0.125(6) -0.007(4) 0.035(4) 0.008(4)
O4_2 0.084(5) 0.089(5) 0.136(6) -0.017(4) 0.041(5) -0.002(4)
O5_2 0.166(10) 0.218(11) 0.248(13) -0.146(10) 0.008(10) 0.012(9)
C1_2 0.085(6) 0.079(6) 0.107(7) -0.040(6) 0.060(6) -0.027(5)
C2_2 0.085(7) 0.079(6) 0.101(7) -0.015(6) 0.037(6) -0.011(5)
C3_2 0.084(7) 0.077(6) 0.113(7) -0.034(6) 0.037(6) -0.025(5)
C4_2 0.097(8) 0.113(8) 0.165(10) -0.059(8) 0.042(8) 0.004(7)
C5_2 0.117(9) 0.140(9) 0.192(11) -0.074(9) 0.025(9) 0.006(8)
C6_2 0.090(8) 0.106(8) 0.185(11) -0.038(8) 0.028(8) 0.004(7)
C7_2 0.070(6) 0.082(6) 0.134(8) -0.020(6) 0.036(6) -0.002(5)
C8_2 0.065(6) 0.050(5) 0.128(8) -0.006(5) 0.032(6) 0.002(5)
C9_2 0.27(3) 0.33(3) 0.36(3) -0.12(3) 0.00(3) -0.03(3)
O1_3 0.103(5) 0.090(5) 0.080(4) -0.019(4) 0.053(4) -0.024(4)
O2_3 0.096(5) 0.076(4) 0.078(4) -0.018(3) 0.044(4) -0.027(3)
O3_3 0.103(5) 0.090(5) 0.090(5) -0.006(4) 0.056(4) -0.037(4)
O4_3 0.097(5) 0.065(4) 0.082(4) -0.001(3) 0.047(4) -0.022(3)
O5_3 0.163(7) 0.070(4) 0.119(6) -0.017(4) 0.090(5) -0.036(4)
C1_3 0.069(5) 0.082(6) 0.078(6) -0.034(5) 0.052(5) -0.030(5)
C2_3 0.079(6) 0.058(5) 0.093(7) 0.001(5) 0.043(5) -0.005(5)
C3_3 0.088(6) 0.069(6) 0.071(6) -0.017(5) 0.047(5) -0.016(5)
C4_3 0.094(6) 0.073(6) 0.075(6) -0.013(5) 0.052(5) -0.015(5)
C5_3 0.110(7) 0.060(5) 0.090(6) -0.014(5) 0.064(6) -0.017(5)
C6_3 0.104(7) 0.066(6) 0.086(6) -0.004(5) 0.056(6) -0.021(5)
C7_3 0.084(6) 0.065(5) 0.082(6) 0.011(5) 0.047(5) -0.012(5)
C8_3 0.082(6) 0.076(6) 0.052(5) 0.009(4) 0.035(5) -0.038(5)
C9_3 0.165(10) 0.082(7) 0.152(10) -0.018(7) 0.092(9) -0.039(8)
C10_3 0.35(3) 0.134(14) 0.214(19) -0.015(13) 0.106(18) -0.097(16)
O1_4 0.082(5) 0.065(4) 0.117(5) 0.010(4) 0.040(4) 0.002(4)
O2_4 0.076(5) 0.074(4) 0.132(6) 0.012(4) 0.037(4) -0.005(4)
O3_4 0.096(5) 0.076(4) 0.088(4) 0.010(3) 0.039(4) -0.027(4)
O4_4 0.086(5) 0.075(4) 0.105(5) -0.004(4) 0.044(4) -0.025(4)
O5_4 0.084(5) 0.106(6) 0.186(8) 0.034(5) 0.070(5) -0.003(4)
C1_4 0.064(6) 0.045(5) 0.118(7) 0.000(5) 0.035(6) 0.001(5)
C2_4 0.079(6) 0.070(6) 0.087(7) -0.010(5) 0.038(5) -0.009(5)
C3_4 0.077(6) 0.064(6) 0.099(7) -0.003(5) 0.043(5) -0.007(5)
C4_4 0.080(7) 0.068(6) 0.127(8) -0.001(6) 0.044(6) 0.005(5)
C5_4 0.087(7) 0.068(6) 0.127(8) 0.005(6) 0.054(6) 0.001(5)
C6_4 0.070(6) 0.061(5) 0.104(7) 0.003(5) 0.044(6) -0.003(5)
C7_4 0.077(6) 0.065(5) 0.088(6) -0.011(5) 0.045(5) -0.012(5)
C8_4 0.077(6) 0.075(6) 0.054(5) -0.007(5) 0.022(5) -0.030(5)
C9_4 0.095(8) 0.124(9) 0.208(12) 0.032(9) 0.083(8) -0.012(7)
C10_4 0.135(11) 0.146(12) 0.279(17) 0.039(12) 0.092(12) -0.028(10)
C11_4 0.198(19) 0.25(2) 0.50(3) 0.13(2) 0.16(2) -0.003(18)
O1_5 0.102(5) 0.070(4) 0.075(4) -0.018(3) 0.036(4) -0.035(4)
O2_5 0.103(5) 0.103(5) 0.087(5) -0.020(4) 0.043(4) -0.052(4)
O3_5 0.111(5) 0.076(4) 0.056(4) -0.010(3) 0.039(4) -0.026(4)
O4_5 0.115(5) 0.086(4) 0.067(4) -0.021(4) 0.050(4) -0.028(4)
O5_5 0.167(7) 0.173(8) 0.135(7) -0.059(6) 0.114(6) -0.087(6)
C1_5 0.089(6) 0.086(6) 0.048(5) -0.010(5) 0.029(5) -0.048(5)
C2_5 0.089(6) 0.070(6) 0.070(6) -0.006(5) 0.034(5) -0.013(5)
C3_5 0.087(6) 0.077(6) 0.067(6) -0.010(5) 0.030(5) -0.036(5)
C4_5 0.115(8) 0.101(7) 0.086(7) -0.014(6) 0.030(6) -0.046(7)
C5_5 0.123(7) 0.114(7) 0.093(7) -0.047(6) 0.066(6) -0.065(6)
C6_5 0.101(7) 0.100(7) 0.077(6) -0.025(6) 0.047(6) -0.027(6)
C7_5 0.082(6) 0.070(5) 0.066(5) -0.009(5) 0.034(5) -0.011(5)
C8_5 0.104(6) 0.038(4) 0.056(5) -0.002(4) 0.050(5) -0.006(4)
C9_5 0.218(13) 0.236(14) 0.203(13) -0.058(12) 0.162(11) -0.104(12)
C10_5 0.30(2) 0.27(2) 0.38(3) -0.05(2) 0.22(2) -0.11(2)
O1_6 0.080(4) 0.094(5) 0.101(5) 0.014(4) 0.035(4) -0.021(4)
O2_6 0.089(5) 0.100(5) 0.102(5) 0.017(4) 0.029(4) -0.023(4)
O3_6 0.074(4) 0.091(5) 0.105(5) 0.012(4) 0.036(4) 0.011(4)
O4_6 0.090(5) 0.085(5) 0.099(5) 0.022(4) 0.045(4) 0.013(4)
O5_6 0.157(9) 0.175(10) 0.189(10) 0.067(8) 0.000(8) -0.057(8)
C1_6 0.078(6) 0.085(6) 0.061(6) 0.002(5) 0.020(5) -0.032(5)
C2_6 0.093(7) 0.080(6) 0.092(7) 0.000(5) 0.051(6) -0.004(6)
C3_6 0.092(7) 0.094(7) 0.081(6) 0.001(5) 0.028(6) -0.018(6)
C4_6 0.093(8) 0.110(8) 0.119(9) 0.033(7) 0.023(7) -0.030(7)
C5_6 0.103(8) 0.114(8) 0.136(9) 0.051(7) 0.024(7) -0.022(7)
C6_6 0.103(8) 0.116(8) 0.106(8) 0.033(7) 0.023(7) -0.005(7)
C7_6 0.088(7) 0.082(6) 0.089(7) 0.014(5) 0.042(6) 0.001(5)
C8_6 0.074(6) 0.079(6) 0.085(6) 0.018(5) 0.051(5) 0.021(5)
C10_6 0.22(2) 0.31(3) 0.36(3) -0.02(3) -0.01(2) -0.09(2)
O1_7 0.135(7) 0.076(5) 0.120(6) -0.024(4) 0.079(6) -0.034(4)
N1_7 0.241(14) 0.216(13) 0.236(14) 0.063(11) 0.078(12) -0.107(12)
C1_7 0.217(13) 0.174(12) 0.207(13) 0.023(10) 0.077(11) -0.127(10)
C2_7 0.218(18) 0.150(14) 0.203(17) -0.005(13) 0.118(15) -0.059(13)
C3_7 0.32(3) 0.26(3) 0.26(3) 0.08(2) 0.10(2) -0.01(2)
O1_8 0.075(6) 0.070(5) 0.061(5) 0.000 0.031(5) 0.000

loop_
_atom_type_symbol
_atom_type_description
_atom_type_scat_dispersion_real
_atom_type_scat_dispersion_imag
_atom_type_scat_source
C C 0.0181 0.0091 'International Tables Vol C Tables 4.2.6.8 and 6.1.1.4'
Cu Cu -1.9646 0.5888 'International Tables Vol C Tables 4.2.6.8 and 6.1.1.4'
H H 0.0000 0.0000 'International Tables Vol C Tables 4.2.6.8 and 6.1.1.4'
N N 0.0311 0.0180 'International Tables Vol C Tables 4.2.6.8 and 6.1.1.4'
O O 0.0492 0.0322 'International Tables Vol C Tables 4.2.6.8 and 6.1.1.4'

loop_
_geom_angle_atom_site_label_1
_geom_angle_atom_site_label_2
_geom_angle_atom_site_label_3
_geom_angle
_geom_angle_site_symmetry_1
_geom_angle_site_symmetry_3
_geom_angle_publ_flag
O1_1 Cu1 O1_1 90.2(4) . 6_565 ?
O1_1 Cu1 O3_5 168.0(3) . 5_666 ?
O1_1 Cu1 O3_5 89.0(3) 6_565 5_666 ?
O1_1 Cu1 O3_5 89.0(3) . 2_656 ?
O1_1 Cu1 O3_5 168.0(3) 6_565 2_656 ?
O3_5 Cu1 O3_5 89.4(4) 5_666 2_656 ?
O1_1 Cu1 O1 95.8(3) . . ?
O1_1 Cu1 O1 95.8(3) 6_565 . ?
O3_5 Cu1 O1 96.2(3) 5_666 . ?
O3_5 Cu1 O1 96.2(3) 2_656 . ?
O1_1 Cu1 Cu2 84.39(19) . . ?
O1_1 Cu1 Cu2 84.39(19) 6_565 . ?
O3_5 Cu1 Cu2 83.61(18) 5_666 . ?
O3_5 Cu1 Cu2 83.61(18) 2_656 . ?
O1 Cu1 Cu2 179.7(4) . . ?
O4_5 Cu2 O4_5 89.4(4) 5_666 2_656 ?
O4_5 Cu2 O2_1 169.2(3) 5_666 . ?
O4_5 Cu2 O2_1 89.4(3) 2_656 . ?
O4_5 Cu2 O2_1 89.4(3) 5_666 6_565 ?
O4_5 Cu2 O2_1 169.2(3) 2_656 6_565 ?
O2_1 Cu2 O2_1 89.8(4) . 6_565 ?
O4_5 Cu2 O1_8 94.0(2) 5_666 . ?
O4_5 Cu2 O1_8 94.0(2) 2_656 . ?
O2_1 Cu2 O1_8 96.8(2) . . ?
O2_1 Cu2 O1_8 96.8(2) 6_565 . ?
O4_5 Cu2 Cu1 84.89(19) 5_666 . ?
O4_5 Cu2 Cu1 84.89(19) 2_656 . ?
O2_1 Cu2 Cu1 84.30(18) . . ?
O2_1 Cu2 Cu1 84.30(18) 6_565 . ?
O1_8 Cu2 Cu1 178.4(2) . . ?
O3_1 Cu3 O3_6 89.1(3) . 2_656 ?
O3_1 Cu3 O1_3 169.1(3) . . ?
O3_6 Cu3 O1_3 88.8(3) 2_656 . ?
O3_1 Cu3 O1_2 90.3(3) . . ?
O3_6 Cu3 O1_2 168.8(3) 2_656 . ?
O1_3 Cu3 O1_2 89.7(3) . . ?
O3_1 Cu3 O3 97.1(4) . . ?
O3_6 Cu3 O3 96.1(4) 2_656 . ?
O1_3 Cu3 O3 93.8(4) . . ?
O1_2 Cu3 O3 95.1(4) . . ?
O3_1 Cu3 Cu4 85.06(19) . . ?
O3_6 Cu3 Cu4 84.7(2) 2_656 . ?
O1_3 Cu3 Cu4 84.1(2) . . ?
O1_2 Cu3 Cu4 84.1(2) . . ?
O3 Cu3 Cu4 177.7(4) . . ?
O4_1 Cu4 O4_6 88.8(3) . 2_656 ?
O4_1 Cu4 O2_3 168.1(3) . . ?
O4_6 Cu4 O2_3 88.5(3) 2_656 . ?
O4_1 Cu4 O2_2 90.3(3) . . ?
O4_6 Cu4 O2_2 168.3(3) 2_656 . ?
O2_3 Cu4 O2_2 90.0(3) . . ?
O4_1 Cu4 O4 94.5(3) . . ?
O4_6 Cu4 O4 98.5(3) 2_656 . ?
O2_3 Cu4 O4 97.3(3) . . ?
O2_2 Cu4 O4 93.3(3) . . ?
O4_1 Cu4 Cu3 83.7(2) . . ?
O4_6 Cu4 Cu3 83.9(2) 2_656 . ?
O2_3 Cu4 Cu3 84.45(19) . . ?
O2_2 Cu4 Cu3 84.3(2) . . ?
O4 Cu4 Cu3 177.0(3) . . ?
O1_4 Cu5 O1_4 89.9(4) 6_565 . ?
O1_4 Cu5 O3_2 169.2(3) 6_565 . ?
O1_4 Cu5 O3_2 89.1(3) . . ?
O1_4 Cu5 O3_2 89.1(3) 6_565 6_565 ?
O1_4 Cu5 O3_2 169.2(3) . 6_565 ?
O3_2 Cu5 O3_2 90.0(5) . 6_565 ?
O1_4 Cu5 O5 96.1(4) 6_565 . ?
O1_4 Cu5 O5 96.1(4) . . ?
O3_2 Cu5 O5 94.6(4) . . ?
O3_2 Cu5 O5 94.6(4) 6_565 . ?
O1_4 Cu5 Cu6 84.8(2) 6_565 . ?
O1_4 Cu5 Cu6 84.8(2) . . ?
O3_2 Cu5 Cu6 84.4(2) . . ?
O3_2 Cu5 Cu6 84.4(2) 6_565 . ?
O5 Cu5 Cu6 178.6(4) . . ?
O2_4 Cu6 O2_4 90.7(5) 6_565 . ?
O2_4 Cu6 O4_2 168.7(3) 6_565 . ?
O2_4 Cu6 O4_2 89.0(3) . . ?
O2_4 Cu6 O4_2 89.0(3) 6_565 6_565 ?
O2_4 Cu6 O4_2 168.7(3) . 6_565 ?
O4_2 Cu6 O4_2 89.1(5) . 6_565 ?
O2_4 Cu6 O6 96.3(4) 6_565 . ?
O2_4 Cu6 O6 96.3(4) . . ?
O4_2 Cu6 O6 94.9(4) . . ?
O4_2 Cu6 O6 94.9(4) 6_565 . ?
O2_4 Cu6 Cu5 84.2(2) 6_565 . ?
O2_4 Cu6 Cu5 84.2(2) . . ?
O4_2 Cu6 Cu5 84.6(2) . . ?
O4_2 Cu6 Cu5 84.6(2) 6_565 . ?
O6 Cu6 Cu5 179.3(4) . . ?
O1_5 Cu7 O3_4 89.0(3) . . ?
O1_5 Cu7 O3_3 166.6(3) . . ?
O3_4 Cu7 O3_3 88.8(3) . . ?
O1_5 Cu7 O1_6 89.3(3) . . ?
O3_4 Cu7 O1_6 169.6(3) . . ?
O3_3 Cu7 O1_6 90.6(3) . . ?
O1_5 Cu7 O7 98.4(4) . . ?
O3_4 Cu7 O7 93.6(4) . . ?
O3_3 Cu7 O7 94.9(4) . . ?
O1_6 Cu7 O7 96.8(4) . . ?
O1_5 Cu7 Cu8 82.82(19) . . ?
O3_4 Cu7 Cu8 84.91(19) . . ?
O3_3 Cu7 Cu8 83.87(19) . . ?
O1_6 Cu7 Cu8 84.7(2) . . ?
O7 Cu7 Cu8 178.1(4) . . ?
O2_5 Cu8 O2_6 89.0(3) . . ?
O2_5 Cu8 O4_3 168.9(3) . . ?
O2_6 Cu8 O4_3 89.6(3) . . ?
O2_5 Cu8 O4_4 88.4(3) . . ?
O2_6 Cu8 O4_4 167.0(3) . . ?
O4_3 Cu8 O4_4 90.5(3) . . ?
O2_5 Cu8 O1_7 92.8(3) . . ?
O2_6 Cu8 O1_7 92.6(3) . . ?
O4_3 Cu8 O1_7 98.3(3) . . ?
O4_4 Cu8 O1_7 100.3(3) . . ?
O2_5 Cu8 Cu7 85.1(2) . . ?
O2_6 Cu8 Cu7 83.1(2) . . ?
O4_3 Cu8 Cu7 83.78(18) . . ?
O4_4 Cu8 Cu7 84.0(2) . . ?
O1_7 Cu8 Cu7 175.2(3) . . ?
C1_1 O1_1 Cu1 120.9(5) . . ?
C1_1 O2_1 Cu2 121.1(5) . . ?
C8_1 O3_1 Cu3 120.2(5) . . ?
C8_1 O4_1 Cu4 120.7(6) . . ?
C5_1 O5_1 C9_1 117.2(7) . . ?
O1_1 C1_1 O2_1 128.7(7) . . ?
O1_1 C1_1 C3_1 116.1(7) . . ?
O2_1 C1_1 C3_1 114.8(7) . . ?
C3_1 C2_1 C7_1 119.9(8) . . ?
C3_1 C2_1 H2_1 120.0 . . ?
C7_1 C2_1 H2_1 120.0 . . ?
C2_1 C3_1 C4_1 120.0(7) . . ?
C2_1 C3_1 C1_1 119.0(8) . . ?
C4_1 C3_1 C1_1 121.0(7) . . ?
C5_1 C4_1 C3_1 120.5(8) . . ?
C5_1 C4_1 H4_1 119.8 . . ?
C3_1 C4_1 H4_1 119.8 . . ?
C4_1 C5_1 O5_1 125.1(8) . . ?
C4_1 C5_1 C6_1 119.2(8) . . ?
O5_1 C5_1 C6_1 115.6(8) . . ?
C7_1 C6_1 C5_1 120.7(8) . . ?
C7_1 C6_1 H6_1 119.6 . . ?
C5_1 C6_1 H6_1 119.6 . . ?
C6_1 C7_1 C2_1 119.7(8) . . ?
C6_1 C7_1 C8_1 119.6(8) . . ?
C2_1 C7_1 C8_1 120.5(8) . . ?
O3_1 C8_1 O4_1 129.1(7) . . ?
O3_1 C8_1 C7_1 114.9(8) . . ?
O4_1 C8_1 C7_1 115.7(8) . . ?
O5_1 C9_1 C10_1 110.6(9) . . ?
O5_1 C9_1 H9A_1 109.5 . . ?
C10_1 C9_1 H9A_1 109.5 . . ?
O5_1 C9_1 H9B_1 109.5 . . ?
C10_1 C9_1 H9B_1 109.5 . . ?
H9A_1 C9_1 H9B_1 108.1 . . ?
C11_1 C10_1 C9_1 111.7(11) . . ?
C11_1 C10_1 H10A_1 109.3 . . ?
C9_1 C10_1 H10A_1 109.3 . . ?
C11_1 C10_1 H10B_1 109.3 . . ?
C9_1 C10_1 H10B_1 109.3 . . ?
H10A_1 C10_1 H10B_1 108.0 . . ?
C10_1 C11_1 C12_1 111.2(14) . . ?
C10_1 C11_1 H11A_1 109.4 . . ?
C12_1 C11_1 H11A_1 109.4 . . ?
C10_1 C11_1 H11B_1 109.4 . . ?
C12_1 C11_1 H11B_1 109.4 . . ?
H11A_1 C11_1 H11B_1 108.0 . . ?
C13_1 C12_1 C11_1 108.5(16) . . ?
C13_1 C12_1 H12A_1 110.0 . . ?
C11_1 C12_1 H12A_1 110.0 . . ?
C13_1 C12_1 H12B_1 110.0 . . ?
C11_1 C12_1 H12B_1 110.0 . . ?
H12A_1 C12_1 H12B_1 108.4 . . ?
C14_1 C13_1 C12_1 104.9(19) . . ?
C14_1 C13_1 H13A_1 110.8 . . ?
C12_1 C13_1 H13A_1 110.8 . . ?
C14_1 C13_1 H13B_1 110.8 . . ?
C12_1 C13_1 H13B_1 110.8 . . ?
H13A_1 C13_1 H13B_1 108.9 . . ?
C13_1 C14_1 H14A_1 109.5 . . ?
C13_1 C14_1 H14B_1 109.5 . . ?
H14A_1 C14_1 H14B_1 109.5 . . ?
C13_1 C14_1 H14C_1 109.5 . . ?
H14A_1 C14_1 H14C_1 109.5 . . ?
H14B_1 C14_1 H14C_1 109.5 . . ?
C1_2 O1_2 Cu3 122.6(6) . . ?
C1_2 O2_2 Cu4 119.5(7) . . ?
C8_2 O3_2 Cu5 121.8(6) . . ?
C8_2 O4_2 Cu6 120.7(7) . . ?
C5_2 O5_2 C9_2 125.6(19) . . ?
O1_2 C1_2 O2_2 129.2(9) . . ?
O1_2 C1_2 C3_2 117.2(9) . . ?
O2_2 C1_2 C3_2 113.4(10) . . ?
C3_2 C2_2 C7_2 120.2(10) . . ?
C3_2 C2_2 H2_2 119.9 . . ?
C7_2 C2_2 H2_2 119.9 . . ?
C4_2 C3_2 C2_2 120.7(10) . . ?
C4_2 C3_2 C1_2 121.3(10) . . ?
C2_2 C3_2 C1_2 118.0(10) . . ?
C3_2 C4_2 C5_2 120.1(12) . . ?
C3_2 C4_2 H4_2 119.9 . . ?
C5_2 C4_2 H4_2 119.9 . . ?
O5_2 C5_2 C6_2 120.4(15) . . ?
O5_2 C5_2 C4_2 121.1(14) . . ?
C6_2 C5_2 C4_2 118.5(15) . . ?
C7_2 C6_2 C5_2 120.7(13) . . ?
C7_2 C6_2 H6_2 119.7 . . ?
C5_2 C6_2 H6_2 119.7 . . ?
C6_2 C7_2 C2_2 119.7(10) . . ?
C6_2 C7_2 C8_2 121.2(11) . . ?
C2_2 C7_2 C8_2 119.1(10) . . ?
O3_2 C8_2 O4_2 127.9(9) . . ?
O3_2 C8_2 C7_2 117.0(9) . . ?
O4_2 C8_2 C7_2 114.7(10) . . ?
C1_3 O1_3 Cu3 121.9(6) . . ?
C1_3 O2_3 Cu4 120.5(5) . . ?
C8_3 O3_3 Cu7 122.0(5) . . ?
C8_3 O4_3 Cu8 121.1(6) . . ?
C5_3 O5_3 C9_3 120.4(9) . . ?
O2_3 C1_3 O1_3 128.4(7) . . ?
O2_3 C1_3 C3_3 115.7(8) . . ?
O1_3 C1_3 C3_3 115.5(8) . . ?
C3_3 C2_3 C7_3 121.2(8) . . ?
C3_3 C2_3 H2_3 119.4 . . ?
C7_3 C2_3 H2_3 119.4 . . ?
C2_3 C3_3 C4_3 119.1(8) . . ?
C2_3 C3_3 C1_3 118.4(8) . . ?
C4_3 C3_3 C1_3 122.4(8) . . ?
C5_3 C4_3 C3_3 121.6(9) . . ?
C5_3 C4_3 H4_3 119.2 . . ?
C3_3 C4_3 H4_3 119.2 . . ?
O5_3 C5_3 C4_3 117.8(8) . . ?
O5_3 C5_3 C6_3 123.9(8) . . ?
C4_3 C5_3 C6_3 118.2(9) . . ?
C7_3 C6_3 C5_3 121.5(8) . . ?
C7_3 C6_3 H6_3 119.3 . . ?
C5_3 C6_3 H6_3 119.3 . . ?
C6_3 C7_3 C2_3 118.3(8) . . ?
C6_3 C7_3 C8_3 122.5(8) . . ?
C2_3 C7_3 C8_3 119.2(8) . . ?
O3_3 C8_3 O4_3 128.4(8) . . ?
O3_3 C8_3 C7_3 116.5(7) . . ?
O4_3 C8_3 C7_3 114.9(8) . . ?
O5_3 C9_3 C10_3 107.3(12) . . ?
O5_3 C9_3 H9A_3 110.3 . . ?
C10_3 C9_3 H9A_3 110.3 . . ?
O5_3 C9_3 H9B_3 110.3 . . ?
C10_3 C9_3 H9B_3 110.3 . . ?
H9A_3 C9_3 H9B_3 108.5 . . ?
C1_4 O1_4 Cu5 121.0(6) . . ?
C1_4 O2_4 Cu6 122.0(6) . . ?
C8_4 O3_4 Cu7 120.8(6) . . ?
C8_4 O4_4 Cu8 122.2(6) . . ?
C5_4 O5_4 C9_4 116.8(10) . . ?
O2_4 C1_4 O1_4 127.5(8) . . ?
O2_4 C1_4 C3_4 117.1(9) . . ?
O1_4 C1_4 C3_4 115.3(9) . . ?
C7_4 C2_4 C3_4 119.6(9) . . ?
C7_4 C2_4 H2_4 120.2 . . ?
C3_4 C2_4 H2_4 120.2 . . ?
C4_4 C3_4 C2_4 120.3(9) . . ?
C4_4 C3_4 C1_4 119.2(10) . . ?
C2_4 C3_4 C1_4 120.2(9) . . ?
C3_4 C4_4 C5_4 119.6(10) . . ?
C3_4 C4_4 H4_4 120.2 . . ?
C5_4 C4_4 H4_4 120.2 . . ?
O5_4 C5_4 C6_4 125.8(10) . . ?
O5_4 C5_4 C4_4 114.8(10) . . ?
C6_4 C5_4 C4_4 119.4(10) . . ?
C5_4 C6_4 C7_4 121.0(9) . . ?
C5_4 C6_4 H6_4 119.5 . . ?
C7_4 C6_4 H6_4 119.5 . . ?
C6_4 C7_4 C2_4 120.0(9) . . ?
C6_4 C7_4 C8_4 120.3(9) . . ?
C2_4 C7_4 C8_4 119.7(8) . . ?
O4_4 C8_4 O3_4 128.0(9) . . ?
O4_4 C8_4 C7_4 116.5(8) . . ?
O3_4 C8_4 C7_4 115.4(8) . . ?
O5_4 C9_4 C10_4 108.8(13) . . ?
O5_4 C9_4 H9A_4 109.9 . . ?
C10_4 C9_4 H9A_4 109.9 . . ?
O5_4 C9_4 H9B_4 109.9 . . ?
C10_4 C9_4 H9B_4 109.9 . . ?
H9A_4 C9_4 H9B_4 108.3 . . ?
C9_4 C10_4 C11_4 110.1(17) . . ?
C9_4 C10_4 H10A_4 109.6 . . ?
C11_4 C10_4 H10A_4 109.6 . . ?
C9_4 C10_4 H10B_4 109.6 . . ?
C11_4 C10_4 H10B_4 109.6 . . ?
H10A_4 C10_4 H10B_4 108.1 . . ?
C1_5 O1_5 Cu7 123.7(5) . . ?
C1_5 O2_5 Cu8 121.4(6) . . ?
C8_5 O3_5 Cu1 121.3(5) . 5_666 ?
C8_5 O4_5 Cu2 121.4(6) . 5_666 ?
C5_5 O5_5 C9_5 120.6(10) . . ?
O1_5 C1_5 O2_5 125.9(8) . . ?
O1_5 C1_5 C3_5 115.4(8) . . ?
O2_5 C1_5 C3_5 117.7(8) . . ?
C7_5 C2_5 C3_5 120.5(9) . . ?
C7_5 C2_5 H2_5 119.8 . . ?
C3_5 C2_5 H2_5 119.8 . . ?
C4_5 C3_5 C2_5 119.6(9) . . ?
C4_5 C3_5 C1_5 120.2(8) . . ?
C2_5 C3_5 C1_5 119.9(8) . . ?
C3_5 C4_5 C5_5 121.5(10) . . ?
C3_5 C4_5 H4_5 119.3 . . ?
C5_5 C4_5 H4_5 119.3 . . ?
O5_5 C5_5 C6_5 123.5(9) . . ?
O5_5 C5_5 C4_5 118.4(9) . . ?
C6_5 C5_5 C4_5 118.1(10) . . ?
C5_5 C6_5 C7_5 120.9(9) . . ?
C5_5 C6_5 H6_5 119.5 . . ?
C7_5 C6_5 H6_5 119.5 . . ?
C2_5 C7_5 C6_5 119.4(8) . . ?
C2_5 C7_5 C8_5 120.8(8) . . ?
C6_5 C7_5 C8_5 119.6(8) . . ?
O4_5 C8_5 O3_5 128.4(7) . . ?
O4_5 C8_5 C7_5 116.1(7) . . ?
O3_5 C8_5 C7_5 115.2(7) . . ?
O5_5 C9_5 C10_5 112.1(18) . . ?
O5_5 C9_5 H9A_5 109.2 . . ?
C10_5 C9_5 H9A_5 109.2 . . ?
O5_5 C9_5 H9B_5 109.2 . . ?
C10_5 C9_5 H9B_5 109.2 . . ?
H9A_5 C9_5 H9B_5 107.9 . . ?
C1_6 O1_6 Cu7 120.3(6) . . ?
C1_6 O2_6 Cu8 123.6(7) . . ?
C8_6 O3_6 Cu3 121.1(6) . 2_656 ?
C8_6 O4_6 Cu4 122.6(6) . 2_656 ?
C5_6 O5_6 C10_6 130.7(17) . . ?
O1_6 C1_6 O2_6 127.8(9) . . ?
O1_6 C1_6 C3_6 115.8(9) . . ?
O2_6 C1_6 C3_6 116.4(9) . . ?
C7_6 C2_6 C3_6 121.3(10) . . ?
C7_6 C2_6 H2_6 119.4 . . ?
C3_6 C2_6 H2_6 119.4 . . ?
C4_6 C3_6 C2_6 117.4(10) . . ?
C4_6 C3_6 C1_6 121.4(10) . . ?
C2_6 C3_6 C1_6 121.3(10) . . ?
C5_6 C4_6 C3_6 119.7(11) . . ?
C5_6 C4_6 H4_6 120.1 . . ?
C3_6 C4_6 H4_6 120.1 . . ?
C4_6 C5_6 C6_6 121.7(12) . . ?
C4_6 C5_6 O5_6 117.8(12) . . ?
C6_6 C5_6 O5_6 120.4(13) . . ?
C7_6 C6_6 C5_6 119.2(12) . . ?
C7_6 C6_6 H6_6 120.4 . . ?
C5_6 C6_6 H6_6 120.4 . . ?
C6_6 C7_6 C2_6 120.6(10) . . ?
C6_6 C7_6 C8_6 119.2(11) . . ?
C2_6 C7_6 C8_6 120.2(10) . . ?
O4_6 C8_6 O3_6 127.3(9) . . ?
O4_6 C8_6 C7_6 117.7(9) . . ?
O3_6 C8_6 C7_6 114.8(9) . . ?
C1_7 O1_7 Cu8 117.7(9) . . ?
C1_7 N1_7 C2_7 118(2) . . ?
C1_7 N1_7 C3_7 131(2) . . ?
C2_7 N1_7 C3_7 109.4(16) . . ?
N1_7 C1_7 O1_7 137.9(19) . . ?
N1_7 C1_7 H1_7 111.1 . . ?
O1_7 C1_7 H1_7 111.1 . . ?
N1_7 C2_7 H2A_7 109.5 . . ?
N1_7 C2_7 H2B_7 109.5 . . ?
H2A_7 C2_7 H2B_7 109.5 . . ?
N1_7 C2_7 H2C_7 109.5 . . ?
H2A_7 C2_7 H2C_7 109.5 . . ?
H2B_7 C2_7 H2C_7 109.5 . . ?
N1_7 C3_7 H3A_7 109.5 . . ?
N1_7 C3_7 H3B_7 109.5 . . ?
H3A_7 C3_7 H3B_7 109.5 . . ?
N1_7 C3_7 H3C_7 109.5 . . ?
H3A_7 C3_7 H3C_7 109.5 . . ?
H3B_7 C3_7 H3C_7 109.5 . . ?

loop_
_geom_bond_atom_site_label_1
_geom_bond_atom_site_label_2
_geom_bond_distance
_geom_bond_site_symmetry_2
_geom_bond_publ_flag
Cu1 O1_1 1.958(7) . ?
Cu1 O1_1 1.958(7) 6_565 ?
Cu1 O3_5 1.962(6) 5_666 ?
Cu1 O3_5 1.962(6) 2_656 ?
Cu1 O1 2.147(10) . ?
Cu1 Cu2 2.616(2) . ?
Cu2 O4_5 1.943(7) 5_666 ?
Cu2 O4_5 1.943(7) 2_656 ?
Cu2 O2_1 1.948(6) . ?
Cu2 O2_1 1.948(6) 6_565 ?
Cu2 O1_8 2.155(8) . ?
Cu3 O3_1 1.943(6) . ?
Cu3 O3_6 1.943(7) 2_656 ?
Cu3 O1_3 1.948(7) . ?
Cu3 O1_2 1.959(7) . ?
Cu3 O3 2.160(9) . ?
Cu3 Cu4 2.6464(19) . ?
Cu4 O4_1 1.958(6) . ?
Cu4 O4_6 1.960(8) 2_656 ?
Cu4 O2_3 1.974(6) . ?
Cu4 O2_2 1.989(7) . ?
Cu4 O4 2.177(8) . ?
Cu5 O1_4 1.945(7) 6_565 ?
Cu5 O1_4 1.945(7) . ?
Cu5 O3_2 1.951(8) . ?
Cu5 O3_2 1.951(8) 6_565 ?
Cu5 O5 2.137(14) . ?
Cu5 Cu6 2.645(3) . ?
Cu6 O2_4 1.945(7) 6_565 ?
Cu6 O2_4 1.945(7) . ?
Cu6 O4_2 1.950(8) . ?
Cu6 O4_2 1.950(8) 6_565 ?
Cu6 O6 2.166(12) . ?
Cu7 O1_5 1.939(6) . ?
Cu7 O3_4 1.943(7) . ?
Cu7 O3_3 1.950(7) . ?
Cu7 O1_6 1.976(8) . ?
Cu7 O7 2.147(8) . ?
Cu7 Cu8 2.6439(18) . ?
Cu8 O2_5 1.929(7) . ?
Cu8 O2_6 1.938(8) . ?
Cu8 O4_3 1.952(6) . ?
Cu8 O4_4 1.957(8) . ?
Cu8 O1_7 2.159(7) . ?
O1_1 C1_1 1.226(9) . ?
O2_1 C1_1 1.248(9) . ?
O3_1 C8_1 1.246(10) . ?
O4_1 C8_1 1.263(10) . ?
O5_1 C5_1 1.371(10) . ?
O5_1 C9_1 1.442(12) . ?
C1_1 C3_1 1.547(9) . ?
C2_1 C3_1 1.383(11) . ?
C2_1 C7_1 1.403(12) . ?
C2_1 H2_1 0.9500 . ?
C3_1 C4_1 1.400(12) . ?
C4_1 C5_1 1.370(12) . ?
C4_1 H4_1 0.9500 . ?
C5_1 C6_1 1.414(12) . ?
C6_1 C7_1 1.369(12) . ?
C6_1 H6_1 0.9500 . ?
C7_1 C8_1 1.538(10) . ?
C9_1 C10_1 1.535(11) . ?
C9_1 H9A_1 0.9900 . ?
C9_1 H9B_1 0.9900 . ?
C10_1 C11_1 1.522(12) . ?
C10_1 H10A_1 0.9900 . ?
C10_1 H10B_1 0.9900 . ?
C11_1 C12_1 1.546(13) . ?
C11_1 H11A_1 0.9900 . ?
C11_1 H11B_1 0.9900 . ?
C12_1 C13_1 1.515(13) . ?
C12_1 H12A_1 0.9900 . ?
C12_1 H12B_1 0.9900 . ?
C13_1 C14_1 1.488(13) . ?
C13_1 H13A_1 0.9900 . ?
C13_1 H13B_1 0.9900 . ?
C14_1 H14A_1 0.9800 . ?
C14_1 H14B_1 0.9800 . ?
C14_1 H14C_1 0.9800 . ?
O1_2 C1_2 1.217(11) . ?
O2_2 C1_2 1.274(11) . ?
O3_2 C8_2 1.244(12) . ?
O4_2 C8_2 1.283(12) . ?
O5_2 C5_2 1.342(19) . ?
O5_2 C9_2 1.55(4) . ?
C1_2 C3_2 1.534(11) . ?
C2_2 C3_2 1.383(14) . ?
C2_2 C7_2 1.401(15) . ?
C2_2 H2_2 0.9500 . ?
C3_2 C4_2 1.353(16) . ?
C4_2 C5_2 1.425(19) . ?
C4_2 H4_2 0.9500 . ?
C5_2 C6_2 1.40(2) . ?
C6_2 C7_2 1.364(17) . ?
C6_2 H6_2 0.9500 . ?
C7_2 C8_2 1.528(11) . ?
O1_3 C1_3 1.258(10) . ?
O2_3 C1_3 1.246(10) . ?
O3_3 C8_3 1.219(10) . ?
O4_3 C8_3 1.253(9) . ?
O5_3 C5_3 1.339(11) . ?
O5_3 C9_3 1.430(14) . ?
C1_3 C3_3 1.527(10) . ?
C2_3 C3_3 1.377(12) . ?
C2_3 C7_3 1.411(12) . ?
C2_3 H2_3 0.9500 . ?
C3_3 C4_3 1.383(12) . ?
C4_3 C5_3 1.375(13) . ?
C4_3 H4_3 0.9500 . ?
C5_3 C6_3 1.418(13) . ?
C6_3 C7_3 1.366(12) . ?
C6_3 H6_3 0.9500 . ?
C7_3 C8_3 1.536(10) . ?
C9_3 C10_3 1.54(2) . ?
C9_3 H9A_3 0.9900 . ?
C9_3 H9B_3 0.9900 . ?
O1_4 C1_4 1.270(11) . ?
O2_4 C1_4 1.264(11) . ?
O3_4 C8_4 1.283(11) . ?
O4_4 C8_4 1.238(11) . ?
O5_4 C5_4 1.364(13) . ?
O5_4 C9_4 1.400(15) . ?
C1_4 C3_4 1.528(10) . ?
C2_4 C7_4 1.401(13) . ?
C2_4 C3_4 1.403(14) . ?
C2_4 H2_4 0.9500 . ?
C3_4 C4_4 1.380(14) . ?
C4_4 C5_4 1.433(15) . ?
C4_4 H4_4 0.9500 . ?
C5_4 C6_4 1.368(14) . ?
C6_4 C7_4 1.392(13) . ?
C6_4 H6_4 0.9500 . ?
C7_4 C8_4 1.526(10) . ?
C9_4 C10_4 1.504(19) . ?
C9_4 H9A_4 0.9900 . ?
C9_4 H9B_4 0.9900 . ?
C10_4 C11_4 1.64(3) . ?
C10_4 H10A_4 0.9900 . ?
C10_4 H10B_4 0.9900 . ?
O1_5 C1_5 1.255(10) . ?
O2_5 C1_5 1.256(10) . ?
O3_5 C8_5 1.249(9) . ?
O4_5 C8_5 1.223(9) . ?
O5_5 C5_5 1.356(12) . ?
O5_5 C9_5 1.394(18) . ?
C1_5 C3_5 1.521(10) . ?
C2_5 C7_5 1.379(12) . ?
C2_5 C3_5 1.384(13) . ?
C2_5 H2_5 0.9500 . ?
C3_5 C4_5 1.381(14) . ?
C4_5 C5_5 1.403(15) . ?
C4_5 H4_5 0.9500 . ?
C5_5 C6_5 1.378(14) . ?
C6_5 C7_5 1.411(13) . ?
C6_5 H6_5 0.9500 . ?
C7_5 C8_5 1.532(10) . ?
C9_5 C10_5 1.45(3) . ?
C9_5 H9A_5 0.9900 . ?
C9_5 H9B_5 0.9900 . ?
O1_6 C1_6 1.228(11) . ?
O2_6 C1_6 1.254(11) . ?
O3_6 C8_6 1.296(11) . ?
O4_6 C8_6 1.227(11) . ?
O5_6 C5_6 1.408(15) . ?
O5_6 C10_6 1.58(3) . ?
C1_6 C3_6 1.525(11) . ?
C2_6 C7_6 1.384(14) . ?
C2_6 C3_6 1.415(14) . ?
C2_6 H2_6 0.9500 . ?
C3_6 C4_6 1.393(15) . ?
C4_6 C5_6 1.379(17) . ?
C4_6 H4_6 0.9500 . ?
C5_6 C6_6 1.394(17) . ?
C6_6 C7_6 1.342(15) . ?
C6_6 H6_6 0.9500 . ?
C7_6 C8_6 1.512(10) . ?
O1_7 C1_7 1.32(2) . ?
N1_7 C1_7 1.32(2) . ?
N1_7 C2_7 1.39(2) . ?
N1_7 C3_7 1.62(3) . ?
C1_7 H1_7 0.9500 . ?
C2_7 H2A_7 0.9800 . ?
C2_7 H2B_7 0.9800 . ?
C2_7 H2C_7 0.9800 . ?
C3_7 H3A_7 0.9800 . ?
C3_7 H3B_7 0.9800 . ?
C3_7 H3C_7 0.9800 . ?

loop_
_geom_torsion_atom_site_label_1
_geom_torsion_atom_site_label_2
_geom_torsion_atom_site_label_3
_geom_torsion_atom_site_label_4
_geom_torsion
_geom_torsion_site_symmetry_1
_geom_torsion_site_symmetry_2
_geom_torsion_site_symmetry_3
_geom_torsion_site_symmetry_4
_geom_torsion_publ_flag
Cu1 O1_1 C1_1 O2_1 -9.3(14) . . . . ?
Cu1 O1_1 C1_1 C3_1 177.9(6) . . . . ?
Cu2 O2_1 C1_1 O1_1 9.5(13) . . . . ?
Cu2 O2_1 C1_1 C3_1 -177.6(5) . . . . ?
C7_1 C2_1 C3_1 C4_1 1.8(13) . . . . ?
C7_1 C2_1 C3_1 C1_1 -174.8(8) . . . . ?
O1_1 C1_1 C3_1 C2_1 -7.4(12) . . . . ?
O2_1 C1_1 C3_1 C2_1 178.8(8) . . . . ?
O1_1 C1_1 C3_1 C4_1 176.0(8) . . . . ?
O2_1 C1_1 C3_1 C4_1 2.2(12) . . . . ?
C2_1 C3_1 C4_1 C5_1 -2.1(13) . . . . ?
C1_1 C3_1 C4_1 C5_1 174.5(8) . . . . ?
C3_1 C4_1 C5_1 O5_1 -176.5(9) . . . . ?
C3_1 C4_1 C5_1 C6_1 1.5(14) . . . . ?
C9_1 O5_1 C5_1 C4_1 14.0(14) . . . . ?
C9_1 O5_1 C5_1 C6_1 -164.1(9) . . . . ?
C4_1 C5_1 C6_1 C7_1 -0.7(14) . . . . ?
O5_1 C5_1 C6_1 C7_1 177.5(9) . . . . ?
C5_1 C6_1 C7_1 C2_1 0.4(15) . . . . ?
C5_1 C6_1 C7_1 C8_1 -173.3(9) . . . . ?
C3_1 C2_1 C7_1 C6_1 -1.0(14) . . . . ?
C3_1 C2_1 C7_1 C8_1 172.7(8) . . . . ?
Cu3 O3_1 C8_1 O4_1 14.4(15) . . . . ?
Cu3 O3_1 C8_1 C7_1 -172.7(6) . . . . ?
Cu4 O4_1 C8_1 O3_1 -13.5(15) . . . . ?
Cu4 O4_1 C8_1 C7_1 173.6(6) . . . . ?
C6_1 C7_1 C8_1 O3_1 -176.5(9) . . . . ?
C2_1 C7_1 C8_1 O3_1 9.9(13) . . . . ?
C6_1 C7_1 C8_1 O4_1 -2.6(14) . . . . ?
C2_1 C7_1 C8_1 O4_1 -176.3(9) . . . . ?
C5_1 O5_1 C9_1 C10_1 170.7(9) . . . . ?
O5_1 C9_1 C10_1 C11_1 -70.8(15) . . . . ?
C9_1 C10_1 C11_1 C12_1 -74.6(18) . . . . ?
C10_1 C11_1 C12_1 C13_1 -173.7(18) . . . . ?
C11_1 C12_1 C13_1 C14_1 -169.3(19) . . . . ?
Cu3 O1_2 C1_2 O2_2 -6.2(16) . . . . ?
Cu3 O1_2 C1_2 C3_2 179.6(7) . . . . ?
Cu4 O2_2 C1_2 O1_2 6.9(15) . . . . ?
Cu4 O2_2 C1_2 C3_2 -178.8(6) . . . . ?
C7_2 C2_2 C3_2 C4_2 1.8(18) . . . . ?
C7_2 C2_2 C3_2 C1_2 -176.2(10) . . . . ?
O1_2 C1_2 C3_2 C4_2 171.7(12) . . . . ?
O2_2 C1_2 C3_2 C4_2 -3.3(16) . . . . ?
O1_2 C1_2 C3_2 C2_2 -10.3(15) . . . . ?
O2_2 C1_2 C3_2 C2_2 174.7(10) . . . . ?
C2_2 C3_2 C4_2 C5_2 0(2) . . . . ?
C1_2 C3_2 C4_2 C5_2 178.4(14) . . . . ?
C9_2 O5_2 C5_2 C6_2 153(3) . . . . ?
C9_2 O5_2 C5_2 C4_2 -25(4) . . . . ?
C3_2 C4_2 C5_2 O5_2 174.9(18) . . . . ?
C3_2 C4_2 C5_2 C6_2 -3(3) . . . . ?
O5_2 C5_2 C6_2 C7_2 -174.5(18) . . . . ?
C4_2 C5_2 C6_2 C7_2 3(3) . . . . ?
C5_2 C6_2 C7_2 C2_2 -1(2) . . . . ?
C5_2 C6_2 C7_2 C8_2 -179.6(14) . . . . ?
C3_2 C2_2 C7_2 C6_2 -1.4(19) . . . . ?
C3_2 C2_2 C7_2 C8_2 176.9(10) . . . . ?
Cu5 O3_2 C8_2 O4_2 10.2(16) . . . . ?
Cu5 O3_2 C8_2 C7_2 -177.3(7) . . . . ?
Cu6 O4_2 C8_2 O3_2 -10.8(16) . . . . ?
Cu6 O4_2 C8_2 C7_2 176.6(7) . . . . ?
C6_2 C7_2 C8_2 O3_2 -169.3(12) . . . . ?
C2_2 C7_2 C8_2 O3_2 12.5(16) . . . . ?
C6_2 C7_2 C8_2 O4_2 4.2(17) . . . . ?
C2_2 C7_2 C8_2 O4_2 -174.1(10) . . . . ?
Cu4 O2_3 C1_3 O1_3 -9.8(15) . . . . ?
Cu4 O2_3 C1_3 C3_3 178.3(6) . . . . ?
Cu3 O1_3 C1_3 O2_3 10.4(15) . . . . ?
Cu3 O1_3 C1_3 C3_3 -177.6(6) . . . . ?
C7_3 C2_3 C3_3 C4_3 -3.3(15) . . . . ?
C7_3 C2_3 C3_3 C1_3 174.4(9) . . . . ?
O2_3 C1_3 C3_3 C2_3 -173.5(9) . . . . ?
O1_3 C1_3 C3_3 C2_3 13.5(13) . . . . ?
O2_3 C1_3 C3_3 C4_3 4.1(14) . . . . ?
O1_3 C1_3 C3_3 C4_3 -168.9(10) . . . . ?
C2_3 C3_3 C4_3 C5_3 1.0(16) . . . . ?
C1_3 C3_3 C4_3 C5_3 -176.5(10) . . . . ?
C9_3 O5_3 C5_3 C4_3 167.4(11) . . . . ?
C9_3 O5_3 C5_3 C6_3 -10.2(17) . . . . ?
C3_3 C4_3 C5_3 O5_3 -176.2(10) . . . . ?
C3_3 C4_3 C5_3 C6_3 1.5(16) . . . . ?
O5_3 C5_3 C6_3 C7_3 175.6(11) . . . . ?
C4_3 C5_3 C6_3 C7_3 -1.9(16) . . . . ?
C5_3 C6_3 C7_3 C2_3 -0.2(16) . . . . ?
C5_3 C6_3 C7_3 C8_3 178.0(10) . . . . ?
C3_3 C2_3 C7_3 C6_3 2.8(15) . . . . ?
C3_3 C2_3 C7_3 C8_3 -175.4(9) . . . . ?
Cu7 O3_3 C8_3 O4_3 -9.8(15) . . . . ?
Cu7 O3_3 C8_3 C7_3 176.4(6) . . . . ?
Cu8 O4_3 C8_3 O3_3 12.7(15) . . . . ?
Cu8 O4_3 C8_3 C7_3 -173.5(6) . . . . ?
C6_3 C7_3 C8_3 O3_3 170.5(10) . . . . ?
C2_3 C7_3 C8_3 O3_3 -11.3(14) . . . . ?
C6_3 C7_3 C8_3 O4_3 -4.1(15) . . . . ?
C2_3 C7_3 C8_3 O4_3 174.1(9) . . . . ?
C5_3 O5_3 C9_3 C10_3 -162.1(15) . . . . ?
Cu6 O2_4 C1_4 O1_4 7.7(15) . . . . ?
Cu6 O2_4 C1_4 C3_4 -176.3(6) . . . . ?
Cu5 O1_4 C1_4 O2_4 -8.3(14) . . . . ?
Cu5 O1_4 C1_4 C3_4 175.7(6) . . . . ?
C7_4 C2_4 C3_4 C4_4 1.5(15) . . . . ?
C7_4 C2_4 C3_4 C1_4 -172.4(9) . . . . ?
O2_4 C1_4 C3_4 C4_4 -1.8(14) . . . . ?
O1_4 C1_4 C3_4 C4_4 174.7(9) . . . . ?
O2_4 C1_4 C3_4 C2_4 172.1(9) . . . . ?
O1_4 C1_4 C3_4 C2_4 -11.4(14) . . . . ?
C2_4 C3_4 C4_4 C5_4 0.8(16) . . . . ?
C1_4 C3_4 C4_4 C5_4 174.7(9) . . . . ?
C9_4 O5_4 C5_4 C6_4 8.9(18) . . . . ?
C9_4 O5_4 C5_4 C4_4 -172.0(11) . . . . ?
C3_4 C4_4 C5_4 O5_4 176.6(10) . . . . ?
C3_4 C4_4 C5_4 C6_4 -4.1(16) . . . . ?
O5_4 C5_4 C6_4 C7_4 -175.8(10) . . . . ?
C4_4 C5_4 C6_4 C7_4 5.1(16) . . . . ?
C5_4 C6_4 C7_4 C2_4 -2.8(15) . . . . ?
C5_4 C6_4 C7_4 C8_4 179.9(9) . . . . ?
C3_4 C2_4 C7_4 C6_4 -0.6(14) . . . . ?
C3_4 C2_4 C7_4 C8_4 176.8(9) . . . . ?
Cu8 O4_4 C8_4 O3_4 -4.3(14) . . . . ?
Cu8 O4_4 C8_4 C7_4 -179.9(6) . . . . ?
Cu7 O3_4 C8_4 O4_4 4.6(13) . . . . ?
Cu7 O3_4 C8_4 C7_4 -179.7(6) . . . . ?
C6_4 C7_4 C8_4 O4_4 -0.7(13) . . . . ?
C2_4 C7_4 C8_4 O4_4 -178.0(8) . . . . ?
C6_4 C7_4 C8_4 O3_4 -176.9(8) . . . . ?
C2_4 C7_4 C8_4 O3_4 5.7(13) . . . . ?
C5_4 O5_4 C9_4 C10_4 170.6(13) . . . . ?
O5_4 C9_4 C10_4 C11_4 -165.4(19) . . . . ?
Cu7 O1_5 C1_5 O2_5 -11.9(16) . . . . ?
Cu7 O1_5 C1_5 C3_5 179.9(7) . . . . ?
Cu8 O2_5 C1_5 O1_5 13.0(16) . . . . ?
Cu8 O2_5 C1_5 C3_5 -179.1(7) . . . . ?
C7_5 C2_5 C3_5 C4_5 0.3(16) . . . . ?
C7_5 C2_5 C3_5 C1_5 -172.8(9) . . . . ?
O1_5 C1_5 C3_5 C4_5 171.7(11) . . . . ?
O2_5 C1_5 C3_5 C4_5 2.5(16) . . . . ?
O1_5 C1_5 C3_5 C2_5 -15.2(15) . . . . ?
O2_5 C1_5 C3_5 C2_5 175.6(10) . . . . ?
C2_5 C3_5 C4_5 C5_5 0.6(19) . . . . ?
C1_5 C3_5 C4_5 C5_5 173.7(12) . . . . ?
C9_5 O5_5 C5_5 C6_5 4(2) . . . . ?
C9_5 O5_5 C5_5 C4_5 -175.6(16) . . . . ?
C3_5 C4_5 C5_5 O5_5 179.6(12) . . . . ?
C3_5 C4_5 C5_5 C6_5 0(2) . . . . ?
O5_5 C5_5 C6_5 C7_5 179.0(12) . . . . ?
C4_5 C5_5 C6_5 C7_5 -1.5(19) . . . . ?
C3_5 C2_5 C7_5 C6_5 -1.8(16) . . . . ?
C3_5 C2_5 C7_5 C8_5 173.4(9) . . . . ?
C5_5 C6_5 C7_5 C2_5 2.4(17) . . . . ?
C5_5 C6_5 C7_5 C8_5 -172.8(11) . . . . ?
Cu2 O4_5 C8_5 O3_5 -8.5(14) 5_666 . . . ?
Cu2 O4_5 C8_5 C7_5 178.5(6) 5_666 . . . ?
Cu1 O3_5 C8_5 O4_5 8.3(14) 5_666 . . . ?
Cu1 O3_5 C8_5 C7_5 -178.6(6) 5_666 . . . ?
C2_5 C7_5 C8_5 O4_5 -172.4(9) . . . . ?
C6_5 C7_5 C8_5 O4_5 2.8(14) . . . . ?
C2_5 C7_5 C8_5 O3_5 13.7(13) . . . . ?
C6_5 C7_5 C8_5 O3_5 -171.2(9) . . . . ?
C5_5 O5_5 C9_5 C10_5 -174(2) . . . . ?
Cu7 O1_6 C1_6 O2_6 9.5(15) . . . . ?
Cu7 O1_6 C1_6 C3_6 -174.3(7) . . . . ?
Cu8 O2_6 C1_6 O1_6 -8.0(16) . . . . ?
Cu8 O2_6 C1_6 C3_6 175.9(7) . . . . ?
C7_6 C2_6 C3_6 C4_6 -2.0(16) . . . . ?
C7_6 C2_6 C3_6 C1_6 177.0(10) . . . . ?
O1_6 C1_6 C3_6 C4_6 -172.8(11) . . . . ?
O2_6 C1_6 C3_6 C4_6 3.9(16) . . . . ?
O1_6 C1_6 C3_6 C2_6 8.3(15) . . . . ?
O2_6 C1_6 C3_6 C2_6 -175.1(10) . . . . ?
C2_6 C3_6 C4_6 C5_6 -0.9(19) . . . . ?
C1_6 C3_6 C4_6 C5_6 -179.9(13) . . . . ?
C3_6 C4_6 C5_6 C6_6 3(2) . . . . ?
C3_6 C4_6 C5_6 O5_6 179.6(14) . . . . ?
C10_6 O5_6 C5_6 C4_6 5(3) . . . . ?
C10_6 O5_6 C5_6 C6_6 -179(2) . . . . ?
C4_6 C5_6 C6_6 C7_6 -2(2) . . . . ?
O5_6 C5_6 C6_6 C7_6 -178.6(14) . . . . ?
C5_6 C6_6 C7_6 C2_6 -1(2) . . . . ?
C5_6 C6_6 C7_6 C8_6 176.9(12) . . . . ?
C3_6 C2_6 C7_6 C6_6 3.0(17) . . . . ?
C3_6 C2_6 C7_6 C8_6 -174.9(9) . . . . ?
Cu4 O4_6 C8_6 O3_6 8.0(14) 2_656 . . . ?
Cu4 O4_6 C8_6 C7_6 -177.5(6) 2_656 . . . ?
Cu3 O3_6 C8_6 O4_6 -7.1(14) 2_656 . . . ?
Cu3 O3_6 C8_6 C7_6 178.3(6) 2_656 . . . ?
C6_6 C7_6 C8_6 O4_6 -0.7(15) . . . . ?
C2_6 C7_6 C8_6 O4_6 177.2(9) . . . . ?
C6_6 C7_6 C8_6 O3_6 174.4(10) . . . . ?
C2_6 C7_6 C8_6 O3_6 -7.7(14) . . . . ?
C2_7 N1_7 C1_7 O1_7 -9(5) . . . . ?
C3_7 N1_7 C1_7 O1_7 156(3) . . . . ?
Cu8 O1_7 C1_7 N1_7 -179(3) . . . . ?
